data_2001986
loop_
_publ_author_name
'Churchill, M. R.'
'See, R. F.'
'Randall, S. L.'
'Atwood, J. D.'

_publ_section_title
;
 Structure of tri-<i>p</i>-tolylphosphine oxide hemihydrate,
 P(<i>p</i>-C~6~H~4~CH~3~)~3~O.1/2H~2~O
;
_journal_issue 2
_journal_name_full 'Acta Crystallographica Section C'
_journal_page_first 345
_journal_page_last 347
_journal_paper_doi 10.1107/S0108270192006073
_journal_volume 49
_journal_year 1993
_chemical_formula_moiety 'C21 H21 O1 P1,0.5(H2 O1)'
_chemical_formula_sum 'C21 H22 O1.5 P'
_chemical_formula_weight 329.4
_symmetry_cell_setting monoclinic
_symmetry_space_group_name_Hall '-C 2yc'
_symmetry_space_group_name_H-M 'C 1 2/c 1'
_cell_angle_alpha 90
_cell_angle_beta 104.990(10)
_cell_angle_gamma 90
_cell_formula_units_Z 8
_cell_length_a 16.192(3)
_cell_length_b 12.382(2)
_cell_length_c 19.353(3)
_cell_volume 3748.0(11)
_diffrn_radiation_type Mo
_diffrn_radiation_wavelength 0.71073
_exptl_absorpt_coefficient_mu 0.147
_exptl_crystal_density_diffrn 1.167
_exptl_crystal_F_000 1400
_cod_data_source_file br1002.cif
_cod_data_source_block br1002_structure_1_of_1
_cod_original_formula_sum 'C21 H22 O1.5 P1'
_cod_database_code 2001986

loop_
_atom_site_label
_atom_site_fract_x
_atom_site_fract_y
_atom_site_fract_z
_atom_site_U_iso_or_equiv
P(1) .39110(10) .24860(10) .39600(10) .0730(10)
O(1) .4442(2) .2463(2) .34410(10) .1080(10)
C(11) .3072(2) .1491(3) .3769(2) .060(2)
C(12) .2766(2) .1000(3) .4290(2) .063(2)
C(13) .2099(2) .0273(3) .4117(2) .067(2)
C(14) .1716(2) .0017(3) .3421(3) .072(2)
C(15) .2033(3) .0486(4) .2899(2) .095(2)
C(16) .2698(3) .1210(3) .3069(2) .091(2)
C(17) .0962(3) -.0742(4) .3239(3) .114(3)
C(21) .4517(2) .2232(3) .4863(2) .063(2)
C(22) .4324(2) .2667(3) .5455(2) .074(2)
C(23) .4785(3) .2410(3) .6139(2) .083(2)
C(24) .5457(3) .1702(4) .6258(3) .088(2)
C(25) .5661(3) .1262(3) .5671(4) .103(3)
C(26) .5202(3) .1515(3) .4979(3) .090(2)
C(27) .5975(3) .1429(6) .7019(3) .135(3)
C(31) .3393(3) .3766(3) .3983(2) .065(2)
C(32) .2513(3) .3894(3) .3793(2) .073(2)
C(33) .2142(3) .4892(4) .3789(2) .081(2)
C(34) .2629(3) .5815(3) .3975(2) .078(2)
C(35) .3506(3) .5688(3) .4169(2) .081(2)
C(36) .3886(3) .4696(3) .4171(2) .075(2)
C(37) .2216(4) .6909(4) .3966(3) .114(3)
O(1S) .5000 .1086(5) .2500 .157(4)
H(1S) .497(4) .150(4) .215(3) .18(3)
H(12A) .3020 .1166 .4784 ?
H(13A) .1901 -.0057 .4493 ?
H(15A) .1790 .0297 .2407 ?
H(16A) .2901 .1530 .2692 ?
H(17A) .0990 -.1166 .2830 ?
H(17B) .0439 -.0336 .3130 ?
H(17C) .0965 -.1213 .3634 ?
H(22A) .3856 .3166 .5391 ?
H(23A) .4627 .2727 .6538 ?
H(25A) .6132 .0769 .5743 ?
H(26A) .5363 .1190 .4583 ?
H(27A) .5701 .0848 .7202 ?
H(27B) .6008 .2048 .7323 ?
H(27C) .6545 .1214 .7020 ?
H(32A) .2154 .3270 .3662 ?
H(33A) .1530 .4949 .3654 ?
H(35A) .3860 .6315 .4305 ?
H(36A) .4499 .4644 .4306 ?
H(37A) .2025 .7001 .4392 ?
H(37B) .1735 .6978 .3557 ?
H(37C) .2622 .7467 .3947 ?

loop_
_geom_angle_atom_site_label_1
_geom_angle_atom_site_label_2
_geom_angle_atom_site_label_3
_geom_angle
O(1) P(1) C(11) 112.8(2)
C(11) P(1) C(21) 105.8(2)
C(11) P(1) C(31) 106.0(2)
P(1) C(11) C(12) 123.3(3)
C(12) C(11) C(16) 117.3(3)
C(12) C(13) C(14) 121.2(4)
C(13) C(14) C(17) 120.5(4)
C(14) C(15) C(16) 121.2(4)
P(1) C(21) C(22) 123.9(3)
C(22) C(21) C(26) 117.4(4)
C(22) C(23) C(24) 121.4(4)
C(23) C(24) C(27) 121.2(5)
C(24) C(25) C(26) 121.7(4)
P(1) C(31) C(32) 123.2(3)
C(32) C(31) C(36) 117.1(4)
C(32) C(33) C(34) 121.5(4)
C(33) C(34) C(37) 121.2(5)
C(34) C(35) C(36) 122.1(4)
H(1S) O(1S) H(1SA) 106.(7)
O(1) P(1) C(21) 112.9(2)
O(1) P(1) C(31) 112.9(2)
C(21) P(1) C(31) 105.7(2)
P(1) C(11) C(16) 119.4(3)
C(11) C(12) C(13) 121.3(3)
C(13) C(14) C(15) 117.8(3)
C(15) C(14) C(17) 121.7(4)
C(11) C(16) C(15) 121.3(4)
P(1) C(21) C(26) 118.7(3)
C(21) C(22) C(23) 121.7(4)
C(23) C(24) C(25) 117.6(4)
C(25) C(24) C(27) 121.2(4)
C(21) C(26) C(25) 120.2(5)
P(1) C(31) C(36) 119.6(3)
C(31) C(32) C(33) 121.5(4)
C(33) C(34) C(35) 117.0(4)
C(35) C(34) C(37) 121.8(4)
C(31) C(36) C(35) 120.8(4)

loop_
_geom_bond_atom_site_label_1
_geom_bond_atom_site_label_2
_geom_bond_distance
P(1) O(1) 1.482(3)
P(1) C(21) 1.798(3)
C(11) C(12) 1.376(5)
C(12) C(13) 1.378(5)
C(14) C(15) 1.373(7)
C(15) C(16) 1.374(6)
C(21) C(26) 1.394(5)
C(23) C(24) 1.369(6)
C(24) C(27) 1.532(7)
C(31) C(32) 1.385(6)
C(32) C(33) 1.373(6)
C(34) C(35) 1.381(7)
C(35) C(36) 1.374(6)
O(1S) H(1S) 0.85(5)
P(1) C(11) 1.799(3)
P(1) C(31) 1.799(4)
C(11) C(16) 1.379(5)
C(13) C(14) 1.368(6)
C(14) C(17) 1.509(6)
C(21) C(22) 1.372(6)
C(22) C(23) 1.379(5)
C(24) C(25) 1.374(9)
C(25) C(26) 1.389(8)
C(31) C(36) 1.395(6)
C(33) C(34) 1.382(6)
C(34) C(37) 1.509(7)
O(1S) H(1S) 0.85(5)
